data_7027537
loop_
_publ_author_name
'Dilworth, Jonathan R.'
'Gibson, Vernon C.'
'Redshaw, Carl'
'White, Andrew J. P.'
'Williams, David J.'

_publ_section_title
;
 Molybdenum and tungsten mono-isodiazene complexes with alkyl ligands as
 ring-opening metathesis polymerisation procatalysts. Crystal and
 molecular structures of [Mo(CH2CMe2Ph)3(NNPh2)(OC6F5)],
 [W(CH2SiMe3)3(NNPh2)(OC6F5)] and [WCl2(NNPh2)(OC6F5)2(thf&#x200A;)]
;
_journal_issue 16
_journal_name_full 'Journal of the Chemical Society, Dalton Transactions'
_journal_page_first 2701
_journal_paper_doi 10.1039/a903770e
_journal_year 1999
_chemical_formula_sum 'C48 H49 F5 Mo N2 O'
_chemical_formula_weight 860.83
_chemical_name_systematic
; 
 ? 
;
_space_group_IT_number 2
_symmetry_cell_setting triclinic
_symmetry_space_group_name_Hall '-P 1'
_symmetry_space_group_name_H-M 'P -1'
_atom_sites_solution_hydrogens geom
_atom_sites_solution_primary direct
_atom_sites_solution_secondary difmap
_audit_creation_method SHELXL
_cell_angle_alpha 87.302(12)
_cell_angle_beta 81.012(15)
_cell_angle_gamma 66.879(11)
_cell_formula_units_Z 2
_cell_length_a 11.809(3)
_cell_length_b 11.9047(14)
_cell_length_c 16.348(3)
_cell_measurement_reflns_used 31
_cell_measurement_temperature 203(2)
_cell_measurement_theta_max 27.39
_cell_measurement_theta_min 2.77
_cell_volume 2087.4(7)
_computing_cell_refinement 'Siemens XSCANS'
_computing_data_collection 'Siemens XSCANS'
_computing_data_reduction 'Siemens SHELXTL'
_computing_molecular_graphics 'Siemens SHELXTL'
_computing_publication_material 'Siemens SHELXTL'
_computing_structure_refinement 'SHELXL-93 (Sheldrick, 1993)'
_computing_structure_solution 'SHELXS-86 (Sheldrick, 1990)'
_diffrn_ambient_temperature 203(2)
_diffrn_measurement_device 'Siemens P4'
_diffrn_measurement_method '\w scans'
_diffrn_radiation_monochromator graphite
_diffrn_radiation_source 'fine-focus sealed tube'
_diffrn_radiation_type CuK\a
_diffrn_radiation_wavelength 1.54178
_diffrn_reflns_av_R_equivalents 0.0442
_diffrn_reflns_av_sigmaI/netI 0.0396
_diffrn_reflns_limit_h_max 13
_diffrn_reflns_limit_h_min 0
_diffrn_reflns_limit_k_max 13
_diffrn_reflns_limit_k_min -12
_diffrn_reflns_limit_l_max 18
_diffrn_reflns_limit_l_min -18
_diffrn_reflns_number 6898
_diffrn_reflns_theta_max 61.99
_diffrn_reflns_theta_min 2.74
_diffrn_standards_decay_% 6.74
_diffrn_standards_interval_count 97
_diffrn_standards_number 3
_exptl_absorpt_coefficient_mu 3.074
_exptl_absorpt_correction_T_max 0.8012
_exptl_absorpt_correction_T_min 0.2891
_exptl_absorpt_correction_type empirical
_exptl_crystal_colour Orange
_exptl_crystal_density_diffrn 1.370
_exptl_crystal_description Prismatic_plates
_exptl_crystal_F_000 892
_exptl_crystal_size_max 0.33
_exptl_crystal_size_mid 0.27
_exptl_crystal_size_min 0.10
_refine_diff_density_max 0.908
_refine_diff_density_min -1.018
_refine_diff_density_rms 0.070
_refine_ls_extinction_coef 0.0013(2)
_refine_ls_extinction_expression Fc^*^=kFc[1+0.001xFc^2^\l^3^/sin(2\q)]^-1/4^
_refine_ls_extinction_method SHELXL
_refine_ls_goodness_of_fit_all 1.022
_refine_ls_goodness_of_fit_obs 1.028
_refine_ls_matrix_type full
_refine_ls_number_parameters 455
_refine_ls_number_reflns 6536
_refine_ls_number_restraints 0
_refine_ls_restrained_S_all 2.058
_refine_ls_restrained_S_obs 1.028
_refine_ls_R_factor_all 0.0428
_refine_ls_R_factor_obs 0.0408
_refine_ls_shift/esd_max -0.001
_refine_ls_shift/esd_mean 0.000
_refine_ls_structure_factor_coef Fsqd
_refine_ls_weighting_details 'w=1/[\s^2^(Fo^2^)+(0.0664P)^2^+1.9378P] where P=(Fo^2^+2Fc^2^)/3'
_refine_ls_weighting_scheme calc
_refine_ls_wR_factor_all 0.2221
_refine_ls_wR_factor_obs 0.1100
_reflns_number_observed 6227
_reflns_number_total 6537
_reflns_observed_criterion >2sigma(I)
_cod_data_source_file 903770esup1.cif
_cod_data_source_block VG9713
_cod_depositor_comments
;
The following automatic conversions were performed:

'_symmetry_cell_setting' value 'Triclinic' changed to 'triclinic'
according to /home/saulius/struct/CIF-dictionaries/cif_core.dic
dictionary named 'cif_core.dic' version 2.4.2 from 2011-04-26.

Automatic conversion script
Id: cif_fix_values 1891 2012-01-12 08:04:46Z andrius 

The following automatic conversions were performed:

'_refine_ls_weighting_scheme' value 'calc
w=1/[\s^2^(Fo^2^)+(0.0664P)^2^+1.9378P] where P=(Fo^2^+2Fc^2^)/3' was
changed to 'calc'. New tag '_refine_ls_weighting_details' was
created. The value of the new tag was set to
'w=1/[\s^2^(Fo^2^)+(0.0664P)^2^+1.9378P] where P=(Fo^2^+2Fc^2^)/3'.

Automatic conversion script
Id: cif_fix_values 3143 2015-03-26 13:38:13Z robertas 
;
_cod_original_cell_volume 2087.5(7)
_cod_original_sg_symbol_H-M P-1
_cod_original_formula_sum 'C48 H49 N2 O F5 Mo'
_cod_database_code 7027537

loop_
_symmetry_equiv_pos_as_xyz
'x, y, z'
'-x, -y, -z'

loop_
_atom_site_aniso_label
_atom_site_aniso_U_11
_atom_site_aniso_U_22
_atom_site_aniso_U_33
_atom_site_aniso_U_23
_atom_site_aniso_U_13
_atom_site_aniso_U_12
Mo 0.0303(2) 0.0280(2) 0.0288(2) 0.00079(9) -0.00552(10) -0.01100(11)
O 0.0494(13) 0.0407(12) 0.0359(12) 0.0005(9) -0.0131(10) -0.0161(10)
N1 0.0329(13) 0.0286(12) 0.0319(13) -0.0006(10) -0.0048(10) -0.0104(10)
N2 0.0370(14) 0.0406(14) 0.0312(13) 0.0011(11) -0.0100(11) -0.0100(11)
C1 0.033(2) 0.035(2) 0.044(2) 0.0034(13) -0.0096(13) -0.0126(13)
C2 0.039(2) 0.0284(14) 0.038(2) -0.0004(12) -0.0041(13) -0.0101(13)
C3 0.038(2) 0.034(2) 0.038(2) 0.0045(12) -0.0043(13) -0.0147(13)
C4 0.044(2) 0.039(2) 0.036(2) -0.0002(13) -0.0062(13) -0.0114(14)
C5 0.044(2) 0.042(2) 0.048(2) -0.0059(15) -0.0006(15) -0.0064(15)
C6 0.056(2) 0.054(2) 0.041(2) -0.004(2) 0.006(2) -0.019(2)
C7 0.059(2) 0.050(2) 0.033(2) 0.0033(14) -0.0048(15) -0.018(2)
C8 0.046(2) 0.035(2) 0.038(2) 0.0011(13) -0.0069(14) -0.0118(14)
C9 0.040(2) 0.0308(15) 0.0314(15) -0.0010(11) -0.0038(12) -0.0135(13)
C10 0.050(2) 0.045(2) 0.050(2) 0.0029(15) -0.017(2) -0.022(2)
C11 0.049(2) 0.077(3) 0.069(3) 0.014(2) -0.025(2) -0.034(2)
C12 0.038(2) 0.067(3) 0.065(2) 0.014(2) -0.013(2) -0.013(2)
C13 0.049(2) 0.041(2) 0.049(2) 0.0073(15) -0.006(2) -0.006(2)
C14 0.042(2) 0.037(2) 0.038(2) 0.0069(13) -0.0069(13) -0.0181(14)
C15 0.036(2) 0.037(2) 0.0324(15) 0.0046(12) -0.0065(12) -0.0136(13)
C16 0.050(2) 0.064(2) 0.036(2) -0.006(2) -0.0002(15) -0.029(2)
F16 0.0618(14) 0.0650(14) 0.0642(14) -0.0226(11) 0.0030(11) -0.0182(12)
C17 0.074(3) 0.109(4) 0.035(2) -0.020(2) 0.007(2) -0.056(3)
F17 0.104(2) 0.160(3) 0.055(2) -0.056(2) 0.0122(14) -0.065(2)
C18 0.070(3) 0.127(4) 0.035(2) 0.014(2) -0.016(2) -0.062(3)
F18 0.108(2) 0.219(4) 0.0400(13) 0.016(2) -0.0325(14) -0.091(3)
C19 0.051(2) 0.087(3) 0.052(2) 0.030(2) -0.020(2) -0.041(2)
F19 0.0629(15) 0.109(2) 0.087(2) 0.051(2) -0.0387(13) -0.0400(15)
C20 0.046(2) 0.052(2) 0.040(2) 0.0099(15) -0.0105(14) -0.028(2)
F20 0.0549(12) 0.0439(11) 0.0677(14) 0.0017(10) -0.0146(10) -0.0135(9)
C21 0.046(2) 0.047(2) 0.031(2) 0.0053(13) -0.0089(13) -0.027(2)
C22 0.041(2) 0.039(2) 0.046(2) 0.0052(13) -0.0098(14) -0.0209(14)
C23 0.046(2) 0.061(2) 0.079(3) 0.012(2) -0.016(2) -0.031(2)
C24 0.067(2) 0.048(2) 0.047(2) 0.003(2) -0.021(2) -0.030(2)
C25 0.042(2) 0.045(2) 0.044(2) -0.0008(14) 0.0000(14) -0.0127(15)
C26 0.056(2) 0.057(2) 0.041(2) 0.007(2) -0.003(2) -0.022(2)
C27 0.059(2) 0.041(2) 0.052(2) 0.012(2) -0.014(2) -0.022(2)
C28 0.052(2) 0.030(2) 0.060(2) -0.0018(14) -0.013(2) -0.0168(15)
C29 0.048(2) 0.037(2) 0.043(2) -0.0043(13) -0.0039(14) -0.0221(15)
C30 0.040(2) 0.037(2) 0.039(2) 0.0028(13) -0.0034(13) -0.0215(14)
C31 0.033(2) 0.039(2) 0.035(2) -0.0014(13) 0.0014(12) -0.0119(13)
C32 0.041(2) 0.040(2) 0.055(2) -0.0039(15) -0.0014(15) -0.0175(15)
C33 0.049(2) 0.051(2) 0.042(2) 0.008(2) -0.0008(15) -0.019(2)
C34 0.048(2) 0.058(2) 0.074(3) -0.006(2) -0.013(2) -0.007(2)
C35 0.057(3) 0.073(3) 0.110(4) -0.002(3) -0.026(3) 0.009(2)
C36 0.079(3) 0.055(3) 0.107(4) -0.015(3) 0.001(3) 0.007(2)
C37 0.097(4) 0.059(3) 0.084(3) -0.030(2) -0.005(3) -0.006(3)
C38 0.069(3) 0.054(2) 0.063(3) -0.018(2) -0.010(2) -0.009(2)
C39 0.036(2) 0.041(2) 0.041(2) -0.0015(14) 0.0020(13) -0.0101(14)
C40 0.047(2) 0.0274(15) 0.045(2) 0.0005(13) -0.0124(14) -0.0149(13)
C41 0.060(2) 0.039(2) 0.073(3) -0.002(2) -0.028(2) -0.020(2)
C42 0.065(2) 0.037(2) 0.060(2) 0.005(2) -0.010(2) -0.026(2)
C43 0.083(3) 0.055(2) 0.056(2) -0.013(2) -0.021(2) 0.004(2)
C44 0.097(4) 0.077(3) 0.048(2) -0.010(2) -0.004(2) 0.029(3)
C45 0.065(3) 0.082(3) 0.068(3) 0.021(3) 0.015(2) 0.023(3)
C46 0.047(2) 0.072(3) 0.082(3) 0.021(2) 0.000(2) -0.009(2)
C47 0.044(2) 0.042(2) 0.058(2) 0.009(2) -0.005(2) -0.010(2)
C48 0.053(2) 0.030(2) 0.037(2) 0.0026(12) -0.0075(14) -0.0057(14)

loop_
_atom_site_label
_atom_site_type_symbol
_atom_site_fract_x
_atom_site_fract_y
_atom_site_fract_z
_atom_site_U_iso_or_equiv
_atom_site_thermal_displace_type
_atom_site_occupancy
_atom_site_calc_flag
_atom_site_refinement_flags
Mo Mo 0.86557(2) 0.88210(2) 0.207465(13) 0.02900(12) Uani 1 d .
O O 0.8309(2) 0.8815(2) 0.09091(14) 0.0417(5) Uani 1 d .
N1 N 0.8965(2) 0.8755(2) 0.30897(15) 0.0316(5) Uani 1 d .
N2 N 0.9273(2) 0.8593(2) 0.3850(2) 0.0373(6) Uani 1 d .
C1 C 0.7004(3) 0.8458(3) 0.2447(2) 0.0372(7) Uani 1 d .
H1A H 0.6675(3) 0.8763(3) 0.3018(2) 0.045 Uiso 1 calc R
H1B H 0.6386(3) 0.8954(3) 0.2102(2) 0.045 Uiso 1 calc R
C2 C 1.0392(3) 0.7342(3) 0.1669(2) 0.0360(7) Uani 1 d .
H2A H 1.0625(3) 0.6837(3) 0.2155(2) 0.043 Uiso 1 calc R
H2B H 1.0221(3) 0.6844(3) 0.1282(2) 0.043 Uiso 1 calc R
C3 C 0.8509(3) 1.0639(3) 0.1834(2) 0.0367(7) Uani 1 d .
H3A H 0.9295(3) 1.0548(3) 0.1484(2) 0.044 Uiso 1 calc R
H3B H 0.7867(3) 1.0965(3) 0.1474(2) 0.044 Uiso 1 calc R
C4 C 0.7168(2) 0.9820(2) 0.45054(9) 0.0411(7) Uani 1 d G
H4A H 0.6944(2) 1.0103(2) 0.39840(9) 0.049 Uiso 1 calc R
C5 C 0.62921(14) 1.0215(2) 0.52152(12) 0.0484(8) Uani 1 d G
H5A H 0.5476(2) 1.0765(3) 0.5174(2) 0.058 Uiso 1 calc R
C6 C 0.6623(2) 0.9795(2) 0.59862(10) 0.0528(9) Uani 1 d G
H6A H 0.6031(2) 1.0062(3) 0.64662(12) 0.063 Uiso 1 calc R
C7 C 0.7830(2) 0.8981(2) 0.60472(9) 0.0485(8) Uani 1 d G
H7A H 0.8054(3) 0.8697(3) 0.65686(10) 0.058 Uiso 1 calc R
C8 C 0.87064(15) 0.8586(2) 0.53374(11) 0.0408(7) Uani 1 d G
H8A H 0.9523(2) 0.8035(2) 0.5379(2) 0.049 Uiso 1 calc R
C9 C 0.8375(2) 0.9005(2) 0.45665(9) 0.0344(6) Uani 1 d G
C10 C 1.1340(2) 0.82812(15) 0.41534(15) 0.0461(8) Uani 1 d G
H10A H 1.1043(2) 0.91051(15) 0.43190(15) 0.055 Uiso 1 calc R
C11 C 1.2583(2) 0.7526(2) 0.4160(2) 0.0604(10) Uani 1 d G
H11A H 1.3128(2) 0.7840(3) 0.4329(2) 0.073 Uiso 1 calc R
C12 C 1.30218(14) 0.6308(2) 0.3915(2) 0.0590(10) Uani 1 d G
H12A H 1.3863(2) 0.5797(3) 0.3919(2) 0.071 Uiso 1 calc R
C13 C 1.2217(2) 0.58446(14) 0.36636(15) 0.0504(9) Uani 1 d G
H13A H 1.2513(3) 0.5021(2) 0.3498(2) 0.060 Uiso 1 calc R
C14 C 1.0973(2) 0.6600(2) 0.36575(13) 0.0383(7) Uani 1 d G
H14A H 1.0428(2) 0.6286(2) 0.3488(2) 0.046 Uiso 1 calc R
C15 C 1.05345(14) 0.7818(2) 0.39023(13) 0.0352(6) Uani 1 d G
C16 C 0.8351(3) 0.8006(4) -0.0394(2) 0.0485(8) Uani 1 d .
F16 F 0.9352(2) 0.6990(2) -0.02769(14) 0.0664(6) Uani 1 d .
C17 C 0.7855(4) 0.8121(5) -0.1117(2) 0.0672(12) Uani 1 d .
F17 F 0.8399(3) 0.7225(3) -0.1695(2) 0.1029(11) Uani 1 d .
C18 C 0.6831(4) 0.9127(5) -0.1246(2) 0.0695(13) Uani 1 d .
F18 F 0.6366(3) 0.9248(4) -0.1958(2) 0.1119(13) Uani 1 d .
C19 C 0.6296(4) 1.0017(4) -0.0648(2) 0.0584(10) Uani 1 d .
F19 F 0.5295(2) 1.1026(3) -0.0768(2) 0.0831(8) Uani 1 d .
C20 C 0.6783(3) 0.9905(3) 0.0072(2) 0.0432(8) Uani 1 d .
F20 F 0.6218(2) 1.0788(2) 0.06568(14) 0.0567(5) Uani 1 d .
C21 C 0.7839(3) 0.8900(3) 0.0229(2) 0.0383(7) Uani 1 d .
C22 C 0.7067(3) 0.7137(3) 0.2418(2) 0.0399(7) Uani 1 d .
C23 C 0.5740(3) 0.7191(4) 0.2711(3) 0.0582(10) Uani 1 d .
H23A H 0.5463(3) 0.7507(4) 0.3275(3) 0.087 Uiso 1 calc R
H23B H 0.5744(3) 0.6376(4) 0.2689(3) 0.087 Uiso 1 calc R
H23C H 0.5179(3) 0.7722(4) 0.2352(3) 0.087 Uiso 1 calc R
C24 C 0.7455(4) 0.6633(3) 0.1529(2) 0.0504(9) Uani 1 d .
H24A H 0.8289(4) 0.6587(3) 0.1324(2) 0.076 Uiso 1 calc R
H24B H 0.6879(4) 0.7170(3) 0.1180(2) 0.076 Uiso 1 calc R
H24C H 0.7443(4) 0.5824(3) 0.1518(2) 0.076 Uiso 1 calc R
C25 C 0.7618(2) 0.6587(2) 0.38603(12) 0.0456(8) Uani 1 d G
H25A H 0.6940(2) 0.7309(2) 0.40496(12) 0.055 Uiso 1 calc R
C26 C 0.8305(2) 0.5802(2) 0.44224(9) 0.0521(9) Uani 1 d G
H26A H 0.8091(3) 0.5994(3) 0.49918(9) 0.062 Uiso 1 calc R
C27 C 0.9308(2) 0.4734(2) 0.41425(12) 0.0498(8) Uani 1 d G
H27A H 0.9773(3) 0.4204(2) 0.45226(15) 0.060 Uiso 1 calc R
C28 C 0.9625(2) 0.44513(15) 0.33004(13) 0.0466(8) Uani 1 d G
H28A H 1.0303(2) 0.3729(2) 0.3111(2) 0.056 Uiso 1 calc R
C29 C 0.8938(2) 0.5236(2) 0.27383(9) 0.0409(7) Uani 1 d G
H29A H 0.9152(3) 0.5045(2) 0.21689(10) 0.049 Uiso 1 calc R
C30 C 0.7935(2) 0.6304(2) 0.30183(11) 0.0368(7) Uani 1 d G
C31 C 1.1570(3) 0.7539(3) 0.1251(2) 0.0371(7) Uani 1 d .
C32 C 1.1912(3) 0.8316(3) 0.1808(2) 0.0455(8) Uani 1 d .
H32A H 1.2041(3) 0.7924(3) 0.2339(2) 0.068 Uiso 1 calc R
H32B H 1.1242(3) 0.9118(3) 0.1892(2) 0.068 Uiso 1 calc R
H32C H 1.2671(3) 0.8400(3) 0.1548(2) 0.068 Uiso 1 calc R
C33 C 1.1372(3) 0.8172(3) 0.0420(2) 0.0488(8) Uani 1 d .
H33A H 1.1153(3) 0.7687(3) 0.0060(2) 0.073 Uiso 1 calc R
H33B H 1.2132(3) 0.8256(3) 0.0164(2) 0.073 Uiso 1 calc R
H33C H 1.0703(3) 0.8974(3) 0.0508(2) 0.073 Uiso 1 calc R
C34 C 1.3614(2) 0.5857(2) 0.1554(2) 0.0637(11) Uani 1 d G
H34A H 1.3667(2) 0.6390(2) 0.1939(2) 0.076 Uiso 1 calc R
C35 C 1.4531(2) 0.4685(3) 0.1428(2) 0.089(2) Uani 1 d G
H35A H 1.5206(3) 0.4426(4) 0.1728(3) 0.107 Uiso 1 calc R
C36 C 1.4452(3) 0.3897(2) 0.0860(2) 0.092(2) Uani 1 d G
H36A H 1.5073(4) 0.3105(2) 0.0775(3) 0.110 Uiso 1 calc R
C37 C 1.3455(3) 0.4280(2) 0.0417(2) 0.088(2) Uani 1 d G
H37A H 1.3401(4) 0.3747(3) 0.0032(3) 0.105 Uiso 1 calc R
C38 C 1.2537(2) 0.5452(2) 0.0542(2) 0.0664(11) Uani 1 d G
H38A H 1.1863(3) 0.5711(3) 0.0243(2) 0.080 Uiso 1 calc R
C39 C 1.2617(2) 0.6240(2) 0.11111(15) 0.0419(7) Uani 1 d G
C40 C 0.8248(3) 1.1702(3) 0.2433(2) 0.0391(7) Uani 1 d .
C41 C 0.9295(4) 1.1365(3) 0.2965(3) 0.0548(9) Uani 1 d .
H41A H 0.9124(4) 1.2038(3) 0.3341(3) 0.082 Uiso 1 calc R
H41B H 1.0082(4) 1.1201(3) 0.2609(3) 0.082 Uiso 1 calc R
H41C H 0.9340(4) 1.0643(3) 0.3282(3) 0.082 Uiso 1 calc R
C42 C 0.8253(4) 1.2807(3) 0.1896(2) 0.0527(9) Uani 1 d .
H42A H 0.7597(4) 1.3034(3) 0.1554(2) 0.079 Uiso 1 calc R
H42B H 0.9052(4) 1.2587(3) 0.1543(2) 0.079 Uiso 1 calc R
H42C H 0.8114(4) 1.3491(3) 0.2252(2) 0.079 Uiso 1 calc R
C43 C 0.6701(3) 1.2785(2) 0.3679(2) 0.0726(13) Uani 1 d G
H43A H 0.7325(3) 1.2989(2) 0.3843(2) 0.087 Uiso 1 calc R
C44 C 0.5528(3) 1.3171(3) 0.41545(14) 0.094(2) Uani 1 d G
H44A H 0.5358(4) 1.3637(4) 0.4641(2) 0.113 Uiso 1 calc R
C45 C 0.4605(2) 1.2869(3) 0.3911(2) 0.091(2) Uani 1 d G
H45A H 0.3812(3) 1.3130(4) 0.4233(2) 0.110 Uiso 1 calc R
C46 C 0.4855(2) 1.2180(3) 0.3193(2) 0.0734(13) Uani 1 d G
H46A H 0.4231(2) 1.1976(4) 0.3028(3) 0.088 Uiso 1 calc R
C47 C 0.6028(2) 1.1794(2) 0.27168(14) 0.0505(8) Uani 1 d G
H47A H 0.6197(3) 1.1329(3) 0.2231(2) 0.061 Uiso 1 calc R
C48 C 0.6951(2) 1.2096(2) 0.29599(13) 0.0433(8) Uani 1 d G

loop_
_atom_type_symbol
_atom_type_description
_atom_type_scat_dispersion_real
_atom_type_scat_dispersion_imag
_atom_type_scat_source
C C 0.0181 0.0091 'International Tables Vol C Tables 4.2.6.8 and 6.1.1.4'
H H 0.0000 0.0000 'International Tables Vol C Tables 4.2.6.8 and 6.1.1.4'
N N 0.0311 0.0180 'International Tables Vol C Tables 4.2.6.8 and 6.1.1.4'
O O 0.0492 0.0322 'International Tables Vol C Tables 4.2.6.8 and 6.1.1.4'
F F 0.0727 0.0534 'International Tables Vol C Tables 4.2.6.8 and 6.1.1.4'
Mo Mo -0.0483 2.7339 'International Tables Vol C Tables 4.2.6.8 and 6.1.1.4'

loop_
_geom_angle_atom_site_label_1
_geom_angle_atom_site_label_2
_geom_angle_atom_site_label_3
_geom_angle
N1 Mo O 177.31(9)
N1 Mo C3 97.23(11)
O Mo C3 85.45(11)
N1 Mo C2 92.62(12)
O Mo C2 85.94(11)
C3 Mo C2 118.68(12)
N1 Mo C1 92.68(12)
O Mo C1 86.07(11)
C3 Mo C1 120.11(12)
C2 Mo C1 119.64(12)
C21 O Mo 167.8(2)
N2 N1 Mo 174.5(2)
N1 N2 C9 122.2(2)
N1 N2 C15 115.6(2)
C9 N2 C15 121.5(2)
C22 C1 Mo 120.2(2)
C31 C2 Mo 122.9(2)
C40 C3 Mo 130.5(2)
C5 C4 C9 120.0
C4 C5 C6 120.0
C7 C6 C5 120.0
C8 C7 C6 120.0
C7 C8 C9 120.0
C8 C9 C4 120.0
C8 C9 N2 119.4(2)
C4 C9 N2 120.6(2)
C11 C10 C15 120.0
C10 C11 C12 120.0
C13 C12 C11 120.0
C12 C13 C14 120.0
C13 C14 C15 120.0
C14 C15 C10 120.0
C14 C15 N2 119.1(2)
C10 C15 N2 120.8(2)
F16 C16 C17 119.3(3)
F16 C16 C21 118.7(3)
C17 C16 C21 122.0(4)
F17 C17 C18 120.4(4)
F17 C17 C16 118.9(5)
C18 C17 C16 120.6(4)
F18 C18 C19 120.4(5)
F18 C18 C17 120.5(5)
C19 C18 C17 119.2(4)
F19 C19 C18 120.2(4)
F19 C19 C20 119.5(4)
C18 C19 C20 120.4(4)
F20 C20 C19 118.9(3)
F20 C20 C21 118.5(3)
C19 C20 C21 122.6(4)
O C21 C16 122.7(3)
O C21 C20 122.1(3)
C16 C21 C20 115.2(3)
C24 C22 C23 107.2(3)
C24 C22 C1 110.6(3)
C23 C22 C1 107.3(3)
C24 C22 C30 112.3(3)
C23 C22 C30 108.1(3)
C1 C22 C30 111.0(2)
C26 C25 C30 120.0
C27 C26 C25 120.0
C28 C27 C26 120.0
C27 C28 C29 120.0
C30 C29 C28 120.0
C29 C30 C25 120.0
C29 C30 C22 121.3(2)
C25 C30 C22 118.4(2)
C33 C31 C32 108.6(3)
C33 C31 C2 111.3(3)
C32 C31 C2 110.6(2)
C33 C31 C39 109.7(2)
C32 C31 C39 111.0(2)
C2 C31 C39 105.6(2)
C35 C34 C39 120.0
C34 C35 C36 120.0
C37 C36 C35 120.0
C36 C37 C38 120.0
C39 C38 C37 120.0
C38 C39 C34 120.0
C38 C39 C31 119.1(2)
C34 C39 C31 120.9(2)
C41 C40 C3 109.9(3)
C41 C40 C48 112.4(3)
C3 C40 C48 112.1(2)
C41 C40 C42 108.2(3)
C3 C40 C42 107.0(3)
C48 C40 C42 106.9(3)
C44 C43 C48 120.0
C45 C44 C43 120.0
C46 C45 C44 120.0
C45 C46 C47 120.0
C48 C47 C46 120.0
C47 C48 C43 120.0
C47 C48 C40 120.9(2)
C43 C48 C40 119.1(2)

loop_
_geom_bond_atom_site_label_1
_geom_bond_atom_site_label_2
_geom_bond_distance
Mo N1 1.746(2)
Mo O 2.011(2)
Mo C3 2.126(3)
Mo C2 2.144(3)
Mo C1 2.152(3)
O C21 1.300(4)
N1 N2 1.333(4)
N2 C9 1.412(3)
N2 C15 1.425(3)
C1 C22 1.547(4)
C2 C31 1.549(4)
C3 C40 1.539(4)
C4 C5 1.39
C4 C9 1.39
C5 C6 1.39
C6 C7 1.39
C7 C8 1.39
C8 C9 1.39
C10 C11 1.39
C10 C15 1.39
C11 C12 1.39
C12 C13 1.39
C13 C14 1.39
C14 C15 1.39
C16 F16 1.350(4)
C16 C17 1.377(5)
C16 C21 1.393(5)
C17 F17 1.345(5)
C17 C18 1.365(7)
C18 F18 1.341(4)
C18 C19 1.363(7)
C19 F19 1.347(5)
C19 C20 1.368(5)
C20 F20 1.345(4)
C20 C21 1.397(5)
C22 C24 1.531(5)
C22 C23 1.542(5)
C22 C30 1.555(3)
C25 C26 1.39
C25 C30 1.39
C26 C27 1.39
C27 C28 1.39
C28 C29 1.39
C29 C30 1.39
C31 C33 1.528(4)
C31 C32 1.529(5)
C31 C39 1.555(3)
C34 C35 1.39
C34 C39 1.39
C35 C36 1.39
C36 C37 1.39
C37 C38 1.39
C38 C39 1.39
C40 C41 1.536(5)
C40 C48 1.539(4)
C40 C42 1.549(4)
C43 C44 1.39
C43 C48 1.39
C44 C45 1.39
C45 C46 1.39
C46 C47 1.39
C47 C48 1.39
